data_2005972
loop_
_publ_author_name
'Wahle, M. C.'
'Byrn, S. R.'

_publ_section_title
;
 Hydrated Structures of <i>N</i>-Methylated Cholamide Derivatives
;
_journal_issue 3
_journal_name_full 'Acta Crystallographica Section C'
_journal_page_first 334
_journal_page_last 339
_journal_paper_doi 10.1107/S0108270196013145
_journal_volume 53
_journal_year 1997
_chemical_formula_iupac 'C26 H46 N1 O4, 0.5H2 O1'
_chemical_formula_structural 'C26 H45 N1 O4, H1 O0.50'
_chemical_formula_sum 'C26 H49 N O5.5'
_chemical_formula_weight 444.65
_chemical_name_systematic
;
N,N-dimethyl-3\a,7\a,12\a-Trihydroxy-5\b-cholan-24-amide Hemihydrate
;
_space_group_IT_number 18
_symmetry_cell_setting orthorhombic
_symmetry_space_group_name_Hall 'P 2 2ab'
_symmetry_space_group_name_H-M 'P 21 21 2'
_atom_type_scat_source
;
International Tables for Crystallography (1992, Vol. C, Tables 4.2.6.8 and
6.1.1.4)
;
_cell_angle_alpha 90.00
_cell_angle_beta 90.00
_cell_angle_gamma 90.00
_cell_formula_units_Z 8
_cell_length_a 16.565(3)
_cell_length_b 39.504(4)
_cell_length_c 7.824(8)
_cell_measurement_reflns_used 20
_cell_measurement_temperature 297
_cell_measurement_theta_max 24
_cell_measurement_theta_min 19
_cell_volume 5120(5)
_computing_cell_refinement CAD-4
_computing_data_collection 'CAD-4 (Enraf-Nonius, 1977)'
_computing_data_reduction 'PROCESS MolEN (Fair, 1990)'
_computing_molecular_graphics 'ORTEPII (Johnson, 1976)'
_computing_publication_material 'CIF VAX MolEN'
_computing_structure_refinement 'SHELXL93 (Sheldrick, 1993)'
_computing_structure_solution 'SIR (Altomare et al., 1994) (direct methods)'
_diffrn_ambient_temperature 297
_diffrn_measurement_device Enraf_Nonius_CAD4
_diffrn_measurement_method Enraf_Nonius_CAD4
_diffrn_radiation_type CuK\a
_diffrn_radiation_wavelength 1.54184
_diffrn_reflns_av_R_equivalents 0.000
_diffrn_reflns_limit_h_max 0
_diffrn_reflns_limit_h_min -9
_diffrn_reflns_limit_k_max 19
_diffrn_reflns_limit_k_min 0
_diffrn_reflns_limit_l_max 0
_diffrn_reflns_limit_l_min -47
_diffrn_reflns_number 5256
_diffrn_reflns_theta_max 68.13
_diffrn_reflns_theta_min 2.61
_diffrn_standards_decay_% 2.11
_diffrn_standards_interval_time 83
_diffrn_standards_number 3
_exptl_absorpt_coefficient_mu 0.566
_exptl_absorpt_correction_type none
_exptl_crystal_colour colorless
_exptl_crystal_density_diffrn 1.15
_exptl_crystal_density_method 'not measured'
_exptl_crystal_description plate
_exptl_crystal_F_000 1960
_exptl_crystal_size_max 0.25
_exptl_crystal_size_mid 0.15
_exptl_crystal_size_min 0.06
_refine_diff_density_max 0.23
_refine_diff_density_min -0.24
_refine_ls_abs_structure_Flack 0.0(8)
_refine_ls_extinction_coef 0.14E-2
_refine_ls_extinction_method SHELXL93_(Sheldrick_1993)
_refine_ls_goodness_of_fit_all 1.057
_refine_ls_goodness_of_fit_obs 1.236
_refine_ls_hydrogen_treatment
;H92O atom refined isotropically; others not refined (U = 1.3U~eq~ of bonding
atom)
;
_refine_ls_matrix_type full
_refine_ls_number_parameters 588
_refine_ls_number_reflns 5256
_refine_ls_number_restraints 0
_refine_ls_R_factor_all 0.233
_refine_ls_R_factor_obs 0.070
_refine_ls_shift/esd_max 0.061
_refine_ls_structure_factor_coef Fsqd
_refine_ls_weighting_details 'w = 1/[\s^2^(Fo^2^)+(0.0975P)^2^] where P=(Fo^2^+2Fc^2^)/3'
_refine_ls_weighting_scheme calc
_refine_ls_wR_factor_all 0.256
_refine_ls_wR_factor_obs 0.163
_reflns_number_observed 1941
_reflns_number_total 5256
_reflns_observed_criterion >2.0\s(I)
_cod_data_source_file bk1286.cif
_cod_data_source_block III
_cod_depositor_comments
;
The following automatic conversions were performed:

'_refine_ls_weighting_scheme' value 'calc w =
1/[\s^2^(Fo^2^)+(0.0975P)^2^] where P=(Fo^2^+2Fc^2^)/3' was changed
to 'calc'. New tag '_refine_ls_weighting_details' was created. The
value of the new tag was set to 'w = 1/[\s^2^(Fo^2^)+(0.0975P)^2^]
where P=(Fo^2^+2Fc^2^)/3'.

Automatic conversion script
Id: cif_fix_values 3143 2015-03-26 13:38:13Z robertas 
;
_cod_original_cell_volume 5120(4)
_cod_original_formula_sum 'C26 H46 N1 O4, 1.5(H2 O1)'
_cod_database_code 2005972

loop_
_symmetry_equiv_pos_as_xyz
x,y,z
-x,-y,z
1/2+x,1/2-y,-z
1/2-x,1/2+y,-z

loop_
_atom_site_aniso_label
_atom_site_aniso_U_11
_atom_site_aniso_U_12
_atom_site_aniso_U_13
_atom_site_aniso_U_22
_atom_site_aniso_U_23
_atom_site_aniso_U_33
O3A 0.091(5) -0.017(4) -0.008(5) 0.084(4) -0.001(5) 0.122(6)
O7A 0.080(4) -0.034(4) -0.012(4) 0.118(6) 0.020(4) 0.070(4)
O12A 0.055(4) 0.005(3) 0.024(3) 0.086(4) 0.009(4) 0.076(4)
O24A 0.079(4) 0.016(3) -0.026(4) 0.073(4) -0.027(4) 0.110(5)
N24A 0.075(5) -0.001(4) -0.005(5) 0.070(5) 0.007(5) 0.074(5)
C1A 0.098(8) 0.010(6) 0.006(7) 0.064(6) 0.010(5) 0.073(7)
C2A 0.113(8) -0.015(6) 0.008(6) 0.072(6) 0.002(5) 0.050(6)
C3A 0.092(7) 0.008(6) 0.011(7) 0.069(6) 0.003(5) 0.069(6)
C4A 0.085(7) -0.023(6) -0.008(6) 0.073(6) 0.010(5) 0.061(6)
C5A 0.071(6) -0.008(5) 0.003(6) 0.070(6) -0.005(6) 0.074(7)
C6A 0.097(8) -0.003(6) 0.014(7) 0.060(6) -0.010(5) 0.077(7)
C7A 0.095(7) -0.028(6) 0.019(6) 0.075(6) -0.004(5) 0.053(5)
C8A 0.057(5) -0.017(5) 0.008(5) 0.071(6) 0.002(5) 0.053(5)
C9A 0.055(5) -0.011(5) -0.009(5) 0.067(5) 0.000(5) 0.062(5)
C10A 0.083(7) 0.003(6) 0.006(7) 0.070(6) 0.003(6) 0.080(7)
C11A 0.068(6) -0.003(5) 0.003(5) 0.060(5) 0.016(5) 0.060(5)
C12A 0.057(5) -0.006(5) 0.008(4) 0.082(6) -0.002(4) 0.036(4)
C13A 0.058(5) -0.001(4) 0.006(5) 0.058(5) 0.004(5) 0.062(6)
C14A 0.058(6) -0.001(5) 0.011(5) 0.067(6) 0.005(5) 0.053(5)
C15A 0.071(6) -0.012(6) 0.007(6) 0.093(8) 0.013(6) 0.065(6)
C16A 0.076(6) 0.001(6) 0.032(5) 0.089(7) 0.015(6) 0.062(6)
C17A 0.036(4) -0.012(4) 0.009(5) 0.065(5) 0.004(5) 0.070(6)
C18A 0.058(5) 0.003(5) -0.001(6) 0.071(6) -0.001(6) 0.097(8)
C19A 0.084(7) 0.028(6) -0.003(8) 0.094(7) 0.013(8) 0.116(9)
C20A 0.045(5) 0.002(4) 0.003(5) 0.067(5) -0.009(5) 0.084(7)
C21A 0.090(7) -0.015(6) -0.014(6) 0.094(7) -0.019(6) 0.064(6)
C22A 0.055(5) -0.001(5) -0.007(6) 0.058(5) -0.008(6) 0.131(9)
C23A 0.060(5) -0.001(4) -0.007(6) 0.048(5) -0.004(6) 0.119(8)
C24A 0.076(6) 0.016(5) 0.015(5) 0.069(6) -0.016(5) 0.054(6)
C25A 0.133(10) -0.001(8) 0.016(8) 0.094(8) 0.023(7) 0.095(8)
C26A 0.062(6) -0.011(6) 0.009(7) 0.124(9) 0.022(8) 0.105(9)
O3B 0.102(5) 0.017(4) 0.001(5) 0.087(4) -0.009(4) 0.109(5)
O7B 0.099(5) 0.008(4) -0.014(4) 0.110(5) -0.029(4) 0.069(4)
O12B 0.046(3) 0.004(3) 0.019(3) 0.098(4) -0.009(4) 0.073(4)
O24B 0.070(4) -0.015(3) -0.042(4) 0.080(4) 0.029(4) 0.109(5)
N24B 0.061(4) 0.005(4) -0.010(5) 0.063(4) -0.010(5) 0.088(6)
C1B 0.127(10) -0.009(7) 0.000(8) 0.067(6) -0.024(6) 0.090(7)
C2B 0.101(8) 0.015(6) -0.002(6) 0.067(6) -0.002(5) 0.047(5)
C3B 0.099(7) -0.003(5) -0.005(6) 0.053(5) 0.006(5) 0.062(6)
C4B 0.086(7) 0.010(5) -0.015(6) 0.067(6) 0.010(5) 0.060(6)
C5B 0.097(8) -0.011(6) 0.006(6) 0.070(6) 0.000(5) 0.052(5)
C6B 0.097(8) -0.003(7) 0.029(7) 0.088(7) 0.008(6) 0.082(7)
C7B 0.062(6) -0.001(5) 0.004(5) 0.091(7) -0.006(5) 0.050(5)
C8B 0.051(5) -0.014(4) 0.015(4) 0.065(5) -0.004(4) 0.046(4)
C9B 0.074(6) -0.012(5) 0.000(5) 0.066(5) -0.006(5) 0.047(5)
C10B 0.068(6) -0.013(5) -0.008(5) 0.079(6) 0.006(5) 0.056(6)
C11B 0.068(6) 0.007(5) 0.002(5) 0.051(5) -0.005(4) 0.063(5)
C12B 0.047(5) 0.010(4) 0.004(4) 0.065(5) -0.002(4) 0.041(4)
C13B 0.047(4) 0.001(4) 0.005(4) 0.069(5) -0.012(4) 0.043(5)
C14B 0.048(5) -0.008(5) 0.010(4) 0.084(6) -0.012(5) 0.041(5)
C15B 0.060(6) 0.002(5) 0.006(5) 0.091(7) -0.014(5) 0.054(5)
C16B 0.062(6) -0.001(5) 0.031(5) 0.080(6) -0.029(5) 0.074(6)
C17B 0.050(5) 0.007(4) 0.000(5) 0.062(5) -0.010(5) 0.079(6)
C18B 0.044(5) -0.005(4) 0.008(5) 0.085(6) -0.014(6) 0.085(7)
C19B 0.076(6) -0.024(6) -0.018(7) 0.093(7) 0.012(7) 0.109(9)
C20B 0.053(5) 0.003(5) 0.000(5) 0.067(5) -0.012(5) 0.076(7)
C21B 0.091(7) -0.001(6) -0.016(7) 0.082(7) 0.020(6) 0.094(8)
C22B 0.069(6) 0.009(5) -0.017(6) 0.066(6) -0.015(5) 0.094(7)
C23B 0.068(6) -0.001(5) 0.017(7) 0.056(5) 0.000(6) 0.106(8)
C24B 0.058(5) 0.005(4) -0.010(5) 0.048(5) 0.021(5) 0.078(6)
C25B 0.095(7) 0.015(6) -0.019(7) 0.071(6) 0.004(7) 0.101(8)
C26B 0.063(6) 0.014(6) 0.009(7) 0.107(8) 0.010(8) 0.116(9)
O91 0.069(6) -0.013(5) 0.0000 0.097(7) 0.0000 0.067(5)
O92 0.068(6) -0.003(6) 0.0000 0.130(8) 0.0000 0.067(6)

loop_
_atom_site_label
_atom_site_fract_x
_atom_site_fract_y
_atom_site_fract_z
_atom_site_U_iso_or_equiv
_atom_site_thermal_displace_type
O3A 0.0829(4) 0.0339(2) 0.5902(10) 0.099(3) Uani
O7A 0.2407(4) 0.1011(2) 0.2078(8) 0.089(2) Uani
O12A 0.2704(3) 0.1658(2) 0.6887(8) 0.072(2) Uani
O24A 0.3809(4) 0.33557(15) 0.3973(9) 0.087(2) Uani
N24A 0.5085(5) 0.3525(2) 0.4555(10) 0.073(2) Uani
C1A 0.2994(6) 0.0430(2) 0.7363(12) 0.078(4) Uani
C2A 0.2075(6) 0.0465(2) 0.7423(11) 0.078(3) Uani
C3A 0.1695(6) 0.0287(2) 0.5885(12) 0.077(3) Uani
C4A 0.2064(6) 0.0416(2) 0.4201(12) 0.073(3) Uani
C5A 0.2971(6) 0.0396(2) 0.4150(12) 0.072(3) Uani
C6A 0.3300(7) 0.0531(2) 0.2472(12) 0.078(4) Uani
C7A 0.3238(6) 0.0911(2) 0.2250(11) 0.074(3) Uani
C8A 0.3611(5) 0.1094(2) 0.3843(10) 0.060(3) Uani
C9A 0.3274(5) 0.0958(2) 0.5501(11) 0.061(2) Uani
C10A 0.3370(6) 0.0566(2) 0.5696(14) 0.078(3) Uani
C11A 0.3573(5) 0.1161(2) 0.7082(11) 0.063(3) Uani
C12A 0.3534(5) 0.1549(2) 0.6835(10) 0.058(3) Uani
C13A 0.3906(5) 0.1670(2) 0.5235(12) 0.059(3) Uani
C14A 0.3487(5) 0.1476(2) 0.3714(10) 0.059(3) Uani
C15A 0.3780(6) 0.1653(2) 0.2117(12) 0.076(3) Uani
C16A 0.3856(6) 0.2032(2) 0.2661(11) 0.076(3) Uani
C17A 0.3739(5) 0.2038(2) 0.4648(11) 0.057(3) Uani
C18A 0.4823(5) 0.1601(2) 0.5241(13) 0.075(3) Uani
C19A 0.4290(6) 0.0475(2) 0.5773(16) 0.098(4) Uani
C20A 0.4253(5) 0.2327(2) 0.5470(12) 0.065(3) Uani
C21A 0.4121(6) 0.2340(2) 0.7418(11) 0.083(3) Uani
C22A 0.4050(5) 0.2674(2) 0.4687(16) 0.081(3) Uani
C23A 0.4731(5) 0.2928(2) 0.4956(15) 0.076(3) Uani
C24A 0.4513(6) 0.3281(2) 0.4437(12) 0.066(3) Uani
C25A 0.4859(7) 0.3876(3) 0.4126(15) 0.107(4) Uani
C26A 0.5908(6) 0.3460(3) 0.5038(15) 0.097(4) Uani
O3B 0.9149(4) 0.0297(2) 0.0797(10) 0.099(2) Uani
O7B 0.7964(4) 0.1210(2) 0.3966(8) 0.093(2) Uani
O12B 0.7987(3) 0.1801(2) -0.1023(8) 0.0723(18) Uani
O24B 0.6713(4) 0.36116(15) 0.0516(9) 0.086(2) Uani
N24B 0.5449(4) 0.3707(2) -0.0381(10) 0.071(2) Uani
C1B 0.7138(7) 0.0584(2) -0.0912(14) 0.095(4) Uani
C2B 0.8055(6) 0.0531(2) -0.0907(11) 0.072(3) Uani
C3B 0.8282(6) 0.0345(2) 0.0737(11) 0.071(3) Uani
C4B 0.8000(6) 0.0534(2) 0.2303(12) 0.071(3) Uani
C5B 0.7103(6) 0.0610(2) 0.2242(11) 0.073(3) Uani
C6B 0.6867(7) 0.0812(2) 0.3866(13) 0.089(4) Uani
C7B 0.7091(5) 0.1180(2) 0.3841(11) 0.068(3) Uani
C8B 0.6818(5) 0.1357(2) 0.2190(9) 0.054(2) Uani
C9B 0.7136(6) 0.1163(2) 0.0566(10) 0.062(3) Uani
C10B 0.6816(6) 0.0792(2) 0.0606(11) 0.068(3) Uani
C11B 0.6992(5) 0.1345(2) -0.1102(10) 0.061(3) Uani
C12B 0.7150(5) 0.1726(2) -0.1126(10) 0.051(2) Uani
C13B 0.6712(5) 0.1897(2) 0.0357(10) 0.053(2) Uani
C14B 0.7053(5) 0.1728(2) 0.1985(10) 0.058(3) Uani
C15B 0.6803(6) 0.1967(2) 0.3446(11) 0.068(3) Uani
C16B 0.6751(5) 0.2312(2) 0.2667(11) 0.072(3) Uani
C17B 0.6898(5) 0.2281(2) 0.0688(12) 0.064(3) Uani
C18B 0.5795(4) 0.1842(2) 0.0241(13) 0.071(3) Uani
C19B 0.5887(5) 0.0776(2) 0.0461(15) 0.093(4) Uani
C20B 0.6430(5) 0.2531(2) -0.0359(11) 0.065(3) Uani
C21B 0.6602(6) 0.2503(2) -0.2256(12) 0.089(4) Uani
C22B 0.6599(5) 0.2904(2) 0.0190(13) 0.076(3) Uani
C23B 0.5884(5) 0.3126(2) -0.0035(14) 0.077(3) Uani
C24B 0.6048(5) 0.3498(2) 0.0028(11) 0.061(3) Uani
C25B 0.5568(6) 0.4072(2) -0.0420(14) 0.089(4) Uani
C26B 0.4628(6) 0.3595(3) -0.0812(15) 0.095(4) Uani
O91 1.0000 0.0000 0.8311(11) 0.078(3) Uani
O92 1.0000 0.0000 0.3382(12) 0.088(3) Uani
H92O 1.041(5) 0.004(3) 0.239(10) 0.1150 Uiso
H7OA 0.2359 0.113 0.124 0.1160 Uiso
H2OA 0.2492 0.1590 0.777 0.0940 Uiso
H11A 0.3135 0.0193 0.7487 0.1020 Uiso
H12A 0.3224 0.0551 0.8324 0.1020 Uiso
H13A 0.1929 0.0703 0.7414 0.1020 Uiso
H14A 0.1871 0.0366 0.8471 0.1020 Uiso
H15A 0.1802 0.0044 0.5979 0.1000 Uiso
H16A 0.1901 0.0649 0.4030 0.0950 Uiso
H17A 0.1846 0.0284 0.3263 0.0950 Uiso
H18A 0.3113 0.0155 0.4201 0.0930 Uiso
H19A 0.3863 0.0467 0.2379 0.1010 Uiso
H20A 0.3012 0.0423 0.1541 0.1010 Uiso
H21A 0.3535 0.0978 0.1221 0.0960 Uiso
H22A 0.4193 0.1051 0.3838 0.0780 Uiso
H23A 0.2691 0.0998 0.5444 0.0800 Uiso
H24A 0.4126 0.1097 0.7328 0.0810 Uiso
H25A 0.3247 0.1100 0.8064 0.0810 Uiso
H26A 0.3819 0.1655 0.7793 0.0760 Uiso
H27A 0.2905 0.1518 0.3804 0.0770 Uiso
H28A 0.3394 0.1628 0.1192 0.0990 Uiso
H29A 0.4297 0.1564 0.1753 0.0990 Uiso
H30A 0.3446 0.2168 0.2104 0.0980 Uiso
H31A 0.4383 0.2120 0.2355 0.0980 Uiso
H32A 0.3170 0.2088 0.4878 0.0740 Uiso
H33A 0.5083 0.1751 0.603 0.0980 Uiso
H34A 0.5036 0.1637 0.411 0.0980 Uiso
H35A 0.4920 0.1371 0.558 0.0980 Uiso
H36A 0.4516 0.0559 0.682 0.1270 Uiso
H37A 0.4563 0.0576 0.482 0.1270 Uiso
H38A 0.4353 0.0234 0.573 0.1270 Uiso
H39A 0.4825 0.2280 0.5254 0.0850 Uiso
H40A 0.3554 0.2326 0.7662 0.1070 Uiso
H41A 0.433 0.2549 0.7860 0.1070 Uiso
H42A 0.440 0.2154 0.7947 0.1070 Uiso
H43A 0.3952 0.2648 0.3472 0.1060 Uiso
H44A 0.3559 0.2761 0.5206 0.1060 Uiso
H45A 0.4881 0.2928 0.6154 0.0980 Uiso
H46A 0.5198 0.2856 0.4303 0.0980 Uiso
H47A 0.6003 0.3220 0.505 0.1260 Uiso
H48A 0.6007 0.3550 0.616 0.1260 Uiso
H49A 0.6265 0.3565 0.423 0.1260 Uiso
H50A 0.5338 0.4010 0.400 0.1400 Uiso
H51A 0.453 0.3967 0.502 0.1400 Uiso
H52A 0.456 0.3878 0.307 0.1400 Uiso
H7OB 0.8080 0.1353 0.468 0.1200 Uiso
H2OB 0.8209 0.174 -0.192 0.0940 Uiso
H11B 0.6877 0.0364 -0.0904 0.1230 Uiso
H12B 0.6987 0.0696 -0.1966 0.1230 Uiso
H13B 0.8329 0.0748 -0.0958 0.0930 Uiso
H14B 0.8216 0.0398 -0.1893 0.0930 Uiso
H15B 0.8023 0.0122 0.0726 0.0930 Uiso
H16B 0.8297 0.0745 0.2397 0.0920 Uiso
H17B 0.8116 0.0399 0.3311 0.0920 Uiso
H18B 0.6819 0.0393 0.2294 0.0950 Uiso
H19B 0.6288 0.0794 0.4026 0.1160 Uiso
H20B 0.7124 0.0707 0.4846 0.1160 Uiso
H21B 0.6843 0.1294 0.4824 0.0880 Uiso
H22B 0.6227 0.1346 0.2161 0.0700 Uiso
H23B 0.7723 0.1147 0.0698 0.0810 Uiso
H24B 0.6436 0.1307 -0.1436 0.0790 Uiso
H25B 0.7331 0.1241 -0.1966 0.0790 Uiso
H26B 0.6940 0.1819 -0.2200 0.0660 Uiso
H27B 0.7643 0.1737 0.1903 0.0750 Uiso
H28B 0.6285 0.1901 0.3915 0.0890 Uiso
H29B 0.7201 0.1964 0.4354 0.0890 Uiso
H30B 0.6223 0.2409 0.2882 0.0930 Uiso
H31B 0.7155 0.2459 0.3173 0.0930 Uiso
H32B 0.7474 0.2319 0.0471 0.0830 Uiso
H33B 0.5587 0.1958 -0.074 0.0920 Uiso
H34B 0.5541 0.1928 0.125 0.0920 Uiso
H35B 0.5684 0.1604 0.014 0.0920 Uiso
H36B 0.5717 0.0887 -0.057 0.1200 Uiso
H37B 0.5648 0.0886 0.143 0.1200 Uiso
H38B 0.5718 0.0543 0.043 0.1200 Uiso
H39B 0.5854 0.2485 -0.0183 0.0850 Uiso
H40B 0.7173 0.2480 -0.2432 0.1160 Uiso
H41B 0.641 0.2703 -0.2824 0.1160 Uiso
H42B 0.633 0.2309 -0.2713 0.1160 Uiso
H43B 0.6762 0.2908 0.1381 0.0990 Uiso
H44B 0.7043 0.2993 -0.0484 0.0990 Uiso
H45B 0.5494 0.3072 0.0849 0.1000 Uiso
H46B 0.5636 0.3074 -0.1127 0.1000 Uiso
H47B 0.601 0.4131 0.030 0.1150 Uiso
H48B 0.5089 0.4183 -0.002 0.1150 Uiso
H49B 0.568 0.4143 -0.157 0.1150 Uiso
H50B 0.4656 0.3394 -0.150 0.1240 Uiso
H51B 0.4356 0.3770 -0.144 0.1240 Uiso
H52B 0.4335 0.3548 0.0220 0.1240 Uiso
H3OA 0.056 0.021 0.480 1.129 Uiso
H3OB 0.934 0.015 -0.030 0.129 Uiso
H900 1.041 0.004 -0.268 0.101 Uiso

loop_
_geom_angle_atom_site_label_1
_geom_angle_atom_site_label_2
_geom_angle_atom_site_label_3
_geom_angle
H92O O92 H92O 84(9)
C24B N24B C25B 121.3(7)
C24B N24B C26B 123.8(7)
C25B N24B C26B 114.9(8)
C24A N24A C26A 123.5(8)
C24A N24A C25A 118.5(8)
C26A N24A C25A 118.0(8)
C2B C1B C10B 114.4(9)
C3B C2B C1B 108.1(9)
O3B C3B C4B 110.2(8)
O3B C3B C2B 109.5(8)
C4B C3B C2B 111.8(7)
C3B C4B C5B 112.1(8)
C4B C5B C10B 114.9(8)
C4B C5B C6B 108.8(8)
C10B C5B C6B 111.2(8)
C7B C6B C5B 115.2(8)
O7B C7B C6B 108.8(8)
O7B C7B C8B 108.3(7)
C6B C7B C8B 112.2(8)
C14B C8B C7B 116.7(7)
C14B C8B C9B 107.4(6)
C7B C8B C9B 111.0(7)
C11B C9B C10B 114.3(7)
C11B C9B C8B 114.3(6)
C10B C9B C8B 109.2(7)
C2A C1A C10A 113.4(8)
C1A C2A C3A 110.1(8)
O3A C3A C2A 109.6(8)
O3A C3A C4A 110.7(8)
C2A C3A C4A 111.0(7)
C5A C4A C3A 113.7(8)
C4A C5A C6A 111.2(9)
C4A C5A C10A 112.7(8)
C6A C5A C10A 111.9(7)
C7A C6A C5A 115.1(8)
O7A C7A C6A 110.5(8)
O7A C7A C8A 108.8(7)
C6A C7A C8A 109.9(8)
C9A C8A C14A 111.1(7)
C9A C8A C7A 111.8(6)
C14A C8A C7A 110.6(7)
C8A C9A C11A 112.3(6)
C8A C9A C10A 113.6(7)
C11A C9A C10A 113.7(7)
C1B C10B C5B 106.4(7)
C1B C10B C19B 105.4(8)
C5B C10B C19B 110.4(8)
C1B C10B C9B 111.7(8)
C5B C10B C9B 110.5(7)
C19B C10B C9B 112.2(8)
C9B C11B C12B 117.0(7)
O12B C12B C13B 109.2(7)
O12B C12B C11B 111.7(7)
C13B C12B C11B 110.2(7)
C12B C13B C18B 111.2(7)
C12B C13B C14B 105.2(6)
C18B C13B C14B 110.4(7)
C12B C13B C17B 117.4(7)
C18B C13B C17B 110.0(7)
C14B C13B C17B 102.1(6)
C8B C14B C15B 116.3(7)
C8B C14B C13B 114.2(7)
C15B C14B C13B 104.4(7)
C16B C15B C14B 105.8(7)
C15B C16B C17B 108.8(7)
C20B C17B C13B 116.3(7)
C20B C17B C16B 114.0(7)
C13B C17B C16B 101.9(7)
C17B C20B C21B 113.0(8)
C17B C20B C22B 112.2(7)
C21B C20B C22B 107.6(8)
C23B C22B C20B 112.5(7)
C22B C23B C24B 115.5(7)
O24B C24B N24B 120.4(7)
O24B C24B C23B 121.6(8)
N24B C24B C23B 117.9(8)
C5A C10A C1A 109.9(7)
C5A C10A C9A 108.3(8)
C1A C10A C9A 112.8(8)
C5A C10A C19A 110.4(9)
C1A C10A C19A 106.3(9)
C9A C10A C19A 109.3(8)
C12A C11A C9A 113.6(7)
O12A C12A C13A 109.0(7)
O12A C12A C11A 109.5(7)
C13A C12A C11A 114.2(7)
C12A C13A C18A 110.5(8)
C12A C13A C17A 118.8(7)
C18A C13A C17A 110.1(7)
C12A C13A C14A 107.3(6)
C18A C13A C14A 110.5(7)
C17A C13A C14A 98.9(7)
C15A C14A C8A 118.0(7)
C15A C14A C13A 104.9(7)
C8A C14A C13A 111.7(7)
C14A C15A C16A 104.2(7)
C15A C16A C17A 106.1(7)
C13A C17A C20A 117.8(7)
C13A C17A C16A 104.8(7)
C20A C17A C16A 110.7(7)
C22A C20A C21A 109.5(8)
C22A C20A C17A 111.6(7)
C21A C20A C17A 110.7(7)
C23A C22A C20A 111.7(7)
C24A C23A C22A 113.4(8)
O24A C24A N24A 119.9(8)
O24A C24A C23A 121.5(9)
N24A C24A C23A 118.5(8)

loop_
_geom_bond_atom_site_label_1
_geom_bond_atom_site_label_2
_geom_bond_distance
O3B C3B 1.450(11)
O7B C7B 1.453(10)
O3A C3A 1.450(11)
O7A C7A 1.439(11)
O12B C12B 1.420(9)
O24B C24B 1.250(9)
O12A C12A 1.441(9)
O24A C24A 1.258(10)
O92 H92O 1.04(8)
N24B C24B 1.332(10)
N24B C25B 1.455(10)
N24B C26B 1.470(11)
N24A C24A 1.355(11)
N24A C26A 1.439(11)
N24A C25A 1.473(11)
C1B C2B 1.533(13)
C1B C10B 1.542(13)
C2B C3B 1.528(12)
C3B C4B 1.508(12)
C4B C5B 1.517(12)
C5B C10B 1.543(12)
C5B C6B 1.551(13)
C6B C7B 1.502(12)
C7B C8B 1.537(11)
C8B C14B 1.525(11)
C8B C9B 1.575(10)
C9B C11B 1.509(11)
C9B C10B 1.556(11)
C1A C2A 1.528(12)
C1A C10A 1.542(13)
C2A C3A 1.529(12)
C3A C4A 1.538(12)
C4A C5A 1.506(12)
C5A C6A 1.519(12)
C5A C10A 1.534(13)
C6A C7A 1.512(11)
C7A C8A 1.570(12)
C8A C9A 1.512(11)
C8A C14A 1.525(11)
C9A C11A 1.556(11)
C9A C10A 1.562(12)
C10B C19B 1.544(12)
C11B C12B 1.530(10)
C12B C13B 1.526(10)
C13B C18B 1.538(10)
C13B C14B 1.545(11)
C13B C17B 1.568(10)
C14B C15B 1.540(11)
C15B C16B 1.493(12)
C16B C17B 1.572(12)
C17B C20B 1.499(11)
C20B C21B 1.515(12)
C20B C22B 1.563(11)
C22B C23B 1.485(11)
C23B C24B 1.494(10)
C10A C19A 1.567(13)
C11A C12A 1.543(11)
C12A C13A 1.476(11)
C13A C18A 1.542(11)
C13A C17A 1.551(11)
C13A C14A 1.577(12)
C14A C15A 1.512(11)
C15A C16A 1.560(12)
C16A C17A 1.567(12)
C17A C20A 1.562(11)
C20A C22A 1.538(11)
C20A C21A 1.541(12)
C22A C23A 1.524(10)
C23A C24A 1.494(11)
